data_2234042
loop_
_publ_author_name
'Guo, Xiao-Qiang'
'Yan, Jun'
'Gan, Ya'
'Song, Qin'
'Gou, Xiao-Jun'

_publ_section_title
;
 4-Chlorophenyl 2-oxo-2<i>H</i>-chromene-3-carboxylate
;
_journal_coeditor_code XU5453
_journal_issue 3
_journal_name_full 'Acta Crystallographica Section E'
_journal_page_first o574
_journal_paper_doi 10.1107/S1600536812003376
_journal_volume 68
_journal_year 2012
_chemical_formula_iupac 'C16 H9 Cl O4'
_chemical_formula_moiety 'C16 H9 Cl O4'
_chemical_formula_sum 'C16 H9 Cl O4'
_chemical_formula_weight 300.68
_chemical_name_systematic
;
4-Chlorophenyl 2-oxo-2<i>H</i>-chromene-3-carboxylate
;
_space_group_crystal_system monoclinic
_space_group_IT_number 14
_space_group_name_Hall '-P 2ybc'
_space_group_name_H-M_alt 'P 1 21/c 1'
_symmetry_space_group_name_Hall '-P 2ybc'
_symmetry_space_group_name_H-M 'P 1 21/c 1'
_atom_sites_solution_hydrogens geom
_atom_sites_solution_primary direct
_atom_sites_solution_secondary difmap
_cell_angle_alpha 90.00
_cell_angle_beta 113.037(5)
_cell_angle_gamma 90.00
_cell_formula_units_Z 4
_cell_length_a 15.7586(6)
_cell_length_b 7.0694(2)
_cell_length_c 12.7167(6)
_cell_measurement_reflns_used 1865
_cell_measurement_temperature 135.0(10)
_cell_measurement_theta_max 29.0380
_cell_measurement_theta_min 3.1977
_cell_volume 1303.71(10)
_computing_cell_refinement 'CrysAlis PRO (Agilent, 2011)'
_computing_data_collection 'CrysAlis PRO (Agilent, 2011)'
_computing_data_reduction 'CrysAlis PRO (Agilent, 2011)'
_computing_molecular_graphics 'OLEX2 (Dolomanov <i>et al.</i>, 2009)'
_computing_publication_material 'OLEX2 (Dolomanov <i>et al.</i>, 2009)'
_computing_structure_refinement 'SHELXTL (Sheldrick, 2008)'
_computing_structure_solution 'SHELXTL (Sheldrick, 2008)'
_diffrn_ambient_temperature 135.0(10)
_diffrn_detector_area_resol_mean 16.0874
_diffrn_measured_fraction_theta_full 0.999
_diffrn_measured_fraction_theta_max 0.999
_diffrn_measurement_device_type 'Agilent Xcalibur Eos'
_diffrn_measurement_method '\w scans'
_diffrn_radiation_monochromator graphite
_diffrn_radiation_type 'Mo K\a'
_diffrn_radiation_wavelength 0.7107
_diffrn_reflns_av_R_equivalents 0.0246
_diffrn_reflns_limit_h_max 13
_diffrn_reflns_limit_h_min -19
_diffrn_reflns_limit_k_max 8
_diffrn_reflns_limit_k_min -8
_diffrn_reflns_limit_l_max 15
_diffrn_reflns_limit_l_min -15
_diffrn_reflns_number 5907
_diffrn_reflns_theta_full 26.37
_diffrn_reflns_theta_max 26.37
_diffrn_reflns_theta_min 3.20
_exptl_absorpt_coefficient_mu 0.306
_exptl_absorpt_correction_T_max 1.00
_exptl_absorpt_correction_T_min 0.99
_exptl_absorpt_correction_type multi-scan
_exptl_absorpt_process_details '(CrysAlis PRO; Agilent, 2011)'
_exptl_crystal_colour colorless
_exptl_crystal_density_diffrn 1.532
_exptl_crystal_density_method 'not measured'
_exptl_crystal_description block
_exptl_crystal_F_000 616
_exptl_crystal_size_max 0.35
_exptl_crystal_size_mid 0.30
_exptl_crystal_size_min 0.25
_refine_diff_density_max 0.220
_refine_diff_density_min -0.246
_refine_ls_extinction_method none
_refine_ls_goodness_of_fit_ref 1.041
_refine_ls_hydrogen_treatment constr
_refine_ls_matrix_type full
_refine_ls_number_parameters 190
_refine_ls_number_reflns 2662
_refine_ls_number_restraints 0
_refine_ls_restrained_S_all 1.041
_refine_ls_R_factor_all 0.0584
_refine_ls_R_factor_gt 0.0401
_refine_ls_shift/su_max 0.000
_refine_ls_shift/su_mean 0.000
_refine_ls_structure_factor_coef Fsqd
_refine_ls_weighting_details 'calc w=1/[\s^2^(Fo^2^)+(0.0338P)^2^+0.3053P] where P=(Fo^2^+2Fc^2^)/3'
_refine_ls_weighting_scheme calc
_refine_ls_wR_factor_gt 0.0823
_refine_ls_wR_factor_ref 0.0923
_reflns_number_gt 2059
_reflns_number_total 2662
_reflns_threshold_expression I>2sigma(I)
_cod_data_source_file xu5453.cif
_cod_data_source_block I
_cod_original_cell_volume 1303.70(9)
_cod_database_code 2234042
_cod_database_fobs_code 2234042

loop_
_symmetry_equiv_pos_as_xyz
'x, y, z'
'-x, y+1/2, -z+1/2'
'-x, -y, -z'
'x, -y-1/2, z-1/2'

loop_
_atom_site_type_symbol
_atom_site_label
_atom_site_fract_x
_atom_site_fract_y
_atom_site_fract_z
_atom_site_U_iso_or_equiv
_atom_site_adp_type
_atom_site_calc_flag
_atom_site_refinement_flags
_atom_site_occupancy
_atom_site_symmetry_multiplicity
Cl Cl1 0.43760(4) 0.34411(8) 0.78566(6) 0.04706(19) Uani d . 1 1
O O1 0.06760(8) 0.42742(17) 0.78729(10) 0.0207(3) Uani d . 1 1
O O2 0.08852(9) 0.22946(18) 0.93513(11) 0.0261(3) Uani d . 1 1
O O3 -0.19477(9) 0.33623(17) 0.87422(11) 0.0257(3) Uani d . 1 1
O O4 -0.05715(9) 0.31077(18) 1.01368(11) 0.0282(3) Uani d . 1 1
C C1 0.32829(13) 0.3605(3) 0.78930(18) 0.0278(5) Uani d . 1 1
C C2 0.25165(13) 0.3316(3) 0.69014(17) 0.0268(4) Uani d . 1 1
H H2 0.2583 0.2995 0.6212 0.032 Uiso calc R 1 1
C C3 0.16458(13) 0.3502(2) 0.69216(16) 0.0224(4) Uani d . 1 1
H H3 0.1108 0.3305 0.6249 0.027 Uiso calc R 1 1
C C4 0.15761(12) 0.3978(2) 0.79363(15) 0.0198(4) Uani d . 1 1
C C5 0.23437(13) 0.4279(3) 0.89344(15) 0.0233(4) Uani d . 1 1
H H5 0.2278 0.4620 0.9621 0.028 Uiso calc R 1 1
C C6 0.32111(13) 0.4072(3) 0.89098(17) 0.0281(4) Uani d . 1 1
H H6 0.3750 0.4249 0.9585 0.034 Uiso calc R 1 1
C C7 0.03900(13) 0.3290(2) 0.85939(15) 0.0194(4) Uani d . 1 1
C C8 -0.06155(12) 0.3544(2) 0.82490(15) 0.0189(4) Uani d . 1 1
C C9 -0.09937(13) 0.3309(2) 0.91268(16) 0.0216(4) Uani d . 1 1
C C10 -0.25169(13) 0.3560(2) 0.76084(16) 0.0235(4) Uani d . 1 1
C C11 -0.21523(13) 0.3850(2) 0.67830(16) 0.0218(4) Uani d . 1 1
C C12 -0.11740(13) 0.3840(2) 0.71464(15) 0.0199(4) Uani d . 1 1
H H12 -0.0910 0.4045 0.6600 0.024 Uiso calc R 1 1
C C13 -0.27666(14) 0.4046(3) 0.56409(17) 0.0276(4) Uani d . 1 1
H H13 -0.2535 0.4265 0.5065 0.033 Uiso calc R 1 1
C C14 -0.37008(14) 0.3924(3) 0.53509(18) 0.0338(5) Uani d . 1 1
H H14 -0.4114 0.4052 0.4575 0.041 Uiso calc R 1 1
C C15 -0.40409(14) 0.3612(3) 0.6193(2) 0.0352(5) Uani d . 1 1
H H15 -0.4688 0.3515 0.5985 0.042 Uiso calc R 1 1
C C16 -0.34558(14) 0.3440(3) 0.73263(19) 0.0305(5) Uani d . 1 1
H H16 -0.3692 0.3243 0.7900 0.037 Uiso calc R 1 1

loop_
_atom_site_aniso_label
_atom_site_aniso_U_11
_atom_site_aniso_U_22
_atom_site_aniso_U_33
_atom_site_aniso_U_12
_atom_site_aniso_U_13
_atom_site_aniso_U_23
Cl1 0.0280(3) 0.0510(4) 0.0715(4) 0.0092(3) 0.0296(3) 0.0160(3)
O1 0.0195(7) 0.0249(7) 0.0200(7) 0.0019(6) 0.0102(5) 0.0047(5)
O2 0.0250(7) 0.0309(7) 0.0226(7) 0.0051(6) 0.0096(6) 0.0066(6)
O3 0.0240(7) 0.0298(7) 0.0276(7) -0.0018(6) 0.0147(6) -0.0031(6)
O4 0.0325(8) 0.0361(8) 0.0192(7) -0.0040(7) 0.0134(6) -0.0015(6)
C1 0.0216(10) 0.0223(10) 0.0436(12) 0.0038(8) 0.0173(9) 0.0083(9)
C2 0.0328(11) 0.0231(10) 0.0310(11) 0.0017(9) 0.0196(9) 0.0028(8)
C3 0.0259(10) 0.0196(9) 0.0216(10) -0.0023(8) 0.0093(8) 0.0005(7)
C4 0.0201(9) 0.0168(8) 0.0244(10) 0.0017(8) 0.0107(8) 0.0038(7)
C5 0.0257(10) 0.0230(10) 0.0208(10) -0.0012(8) 0.0086(8) 0.0015(7)
C6 0.0210(10) 0.0264(10) 0.0318(11) -0.0004(9) 0.0049(9) 0.0061(8)
C7 0.0256(10) 0.0195(9) 0.0149(9) -0.0018(8) 0.0099(8) -0.0030(7)
C8 0.0222(9) 0.0155(9) 0.0222(9) -0.0010(8) 0.0122(8) -0.0020(7)
C9 0.0241(10) 0.0180(9) 0.0265(11) -0.0027(8) 0.0140(8) -0.0034(8)
C10 0.0228(10) 0.0181(9) 0.0297(11) -0.0006(8) 0.0105(8) -0.0037(8)
C11 0.0223(10) 0.0167(9) 0.0267(10) 0.0012(8) 0.0098(8) -0.0018(7)
C12 0.0253(10) 0.0156(8) 0.0216(9) -0.0006(8) 0.0123(8) -0.0017(7)
C13 0.0285(11) 0.0224(10) 0.0292(11) 0.0039(9) 0.0083(9) 0.0004(8)
C14 0.0257(11) 0.0289(11) 0.0376(12) 0.0066(9) 0.0025(9) 0.0002(9)
C15 0.0192(10) 0.0266(11) 0.0554(14) 0.0038(9) 0.0098(10) -0.0021(10)
C16 0.0249(11) 0.0255(10) 0.0450(13) 0.0011(9) 0.0178(10) -0.0019(9)

loop_
_atom_type_symbol
_atom_type_description
_atom_type_scat_dispersion_real
_atom_type_scat_dispersion_imag
_atom_type_scat_source
C C 0.0033 0.0016 'International Tables Vol C Tables 4.2.6.8 and 6.1.1.4'
H H 0.0000 0.0000 'International Tables Vol C Tables 4.2.6.8 and 6.1.1.4'
Cl Cl 0.1484 0.1585 'International Tables Vol C Tables 4.2.6.8 and 6.1.1.4'
O O 0.0106 0.0060 'International Tables Vol C Tables 4.2.6.8 and 6.1.1.4'

loop_
_geom_angle_atom_site_label_1
_geom_angle_atom_site_label_2
_geom_angle_atom_site_label_3
_geom_angle
C7 O1 C4 118.58(13)
C10 O3 C9 122.99(14)
C2 C1 Cl1 119.13(16)
C2 C1 C6 121.90(18)
C6 C1 Cl1 118.94(16)
C1 C2 H2 120.4
C1 C2 C3 119.20(18)
C3 C2 H2 120.4
C2 C3 H3 120.6
C4 C3 C2 118.79(17)
C4 C3 H3 120.6
C3 C4 O1 115.54(16)
C3 C4 C5 122.29(17)
C5 C4 O1 122.01(16)
C4 C5 H5 120.7
C4 C5 C6 118.56(17)
C6 C5 H5 120.7
C1 C6 C5 119.26(18)
C1 C6 H6 120.4
C5 C6 H6 120.4
O1 C7 C8 109.68(15)
O2 C7 O1 123.86(17)
O2 C7 C8 126.34(17)
C9 C8 C7 117.88(16)
C12 C8 C7 120.95(16)
C12 C8 C9 120.99(17)
O3 C9 C8 115.83(16)
O4 C9 O3 116.77(16)
O4 C9 C8 127.39(18)
O3 C10 C11 120.82(17)
O3 C10 C16 117.30(17)
C16 C10 C11 121.88(19)
C10 C11 C12 117.83(17)
C10 C11 C13 118.25(18)
C13 C11 C12 123.85(18)
C8 C12 C11 121.38(17)
C8 C12 H12 119.3
C11 C12 H12 119.3
C11 C13 H13 119.8
C14 C13 C11 120.33(19)
C14 C13 H13 119.8
C13 C14 H14 120.0
C13 C14 C15 119.9(2)
C15 C14 H14 120.0
C14 C15 H15 119.4
C16 C15 C14 121.15(19)
C16 C15 H15 119.4
C10 C16 H16 120.8
C15 C16 C10 118.43(19)
C15 C16 H16 120.8

loop_
_geom_bond_atom_site_label_1
_geom_bond_atom_site_label_2
_geom_bond_distance
Cl1 C1 1.7450(19)
O1 C4 1.404(2)
O1 C7 1.361(2)
O2 C7 1.201(2)
O3 C9 1.388(2)
O3 C10 1.375(2)
O4 C9 1.202(2)
C1 C2 1.378(3)
C1 C6 1.381(3)
C2 H2 0.9500
C2 C3 1.388(3)
C3 H3 0.9500
C3 C4 1.379(2)
C4 C5 1.385(2)
C5 H5 0.9500
C5 C6 1.387(3)
C6 H6 0.9500
C7 C8 1.480(2)
C8 C9 1.466(2)
C8 C12 1.349(2)
C10 C11 1.395(3)
C10 C16 1.382(3)
C11 C12 1.426(3)
C11 C13 1.402(3)
C12 H12 0.9500
C13 H13 0.9500
C13 C14 1.373(3)
C14 H14 0.9500
C14 C15 1.390(3)
C15 H15 0.9500
C15 C16 1.379(3)
C16 H16 0.9500

loop_
_geom_hbond_atom_site_label_D
_geom_hbond_atom_site_label_H
_geom_hbond_atom_site_label_A
_geom_hbond_site_symmetry_A
_geom_hbond_distance_DH
_geom_hbond_distance_HA
_geom_hbond_distance_DA
_geom_hbond_angle_DHA
C3 H3 O2 4_565 0.95 2.34 3.061(2) 133

loop_
_geom_torsion_atom_site_label_1
_geom_torsion_atom_site_label_2
_geom_torsion_atom_site_label_3
_geom_torsion_atom_site_label_4
_geom_torsion
Cl1 C1 C2 C3 -178.09(13)
Cl1 C1 C6 C5 177.43(14)
O1 C4 C5 C6 -175.94(16)
O1 C7 C8 C9 -154.96(14)
O1 C7 C8 C12 29.9(2)
O2 C7 C8 C9 28.8(3)
O2 C7 C8 C12 -146.26(18)
O3 C10 C11 C12 3.0(2)
O3 C10 C11 C13 -179.87(15)
O3 C10 C16 C15 -179.25(16)
C1 C2 C3 C4 0.3(3)
C2 C1 C6 C5 -0.8(3)
C2 C3 C4 O1 175.57(15)
C2 C3 C4 C5 0.1(3)
C3 C4 C5 C6 -0.7(3)
C4 O1 C7 O2 6.5(2)
C4 O1 C7 C8 -169.80(14)
C4 C5 C6 C1 1.0(3)
C6 C1 C2 C3 0.1(3)
C7 O1 C4 C3 126.23(16)
C7 O1 C4 C5 -58.3(2)
C7 C8 C9 O3 -173.49(15)
C7 C8 C9 O4 7.9(3)
C7 C8 C12 C11 172.06(16)
C9 O3 C10 C11 -4.4(2)
C9 O3 C10 C16 174.89(16)
C9 C8 C12 C11 -2.9(3)
C10 O3 C9 O4 -179.14(15)
C10 O3 C9 C8 2.1(2)
C10 C11 C12 C8 0.6(3)
C10 C11 C13 C14 -1.0(3)
C11 C10 C16 C15 0.1(3)
C11 C13 C14 C15 0.3(3)
C12 C8 C9 O3 1.6(2)
C12 C8 C9 O4 -177.06(18)
C12 C11 C13 C14 175.89(18)
C13 C11 C12 C8 -176.34(16)
C13 C14 C15 C16 0.7(3)
C14 C15 C16 C10 -0.8(3)
C16 C10 C11 C12 -176.25(17)
C16 C10 C11 C13 0.8(3)

loop_
_cod_related_entry_id
_cod_related_entry_database
_cod_related_entry_code
1 ChemSpider 3781800
